data_1552632
loop_
_publ_author_name
'Tang, Jian-Wei'
'Xu, Hou-Chao'
'Wang, Wei-Guang'
'Hu, Kun'
'Zhou, Yuan-Fei'
'Chen, Rong'
'Li, Xiao-Nian'
'Du, Xue'
'Sun, Han-Dong'
'Puno, Pema-Tenzin'

_publ_section_title
;
 (+)- and (-)-Alternarilactone A: Enantiomers with a Diepoxy-Cage-like
 Scaffold from an Endophytic Alternaria sp.
;
_journal_issue 4
_journal_name_full 'Journal of natural products'
_journal_page_first 735
_journal_page_last 740
_journal_paper_doi 10.1021/acs.jnatprod.8b00571
_journal_volume 82
_journal_year 2019
_chemical_formula_moiety 'C18 H18 O8'
_chemical_formula_sum 'C18 H18 O8'
_chemical_formula_weight 362.32
_space_group_IT_number 14
_space_group_name_Hall '-P 2ybc'
_space_group_name_H-M_alt 'P 1 21/c 1'
_symmetry_cell_setting monoclinic
_symmetry_space_group_name_Hall '-P 2ybc'
_symmetry_space_group_name_H-M 'P 1 21/c 1'
_atom_sites_solution_hydrogens geom
_atom_sites_solution_primary direct
_atom_sites_solution_secondary difmap
_audit_creation_method SHELXL-97
_cell_angle_alpha 90.00
_cell_angle_beta 97.5000(10)
_cell_angle_gamma 90.00
_cell_formula_units_Z 4
_cell_length_a 9.5170(2)
_cell_length_b 12.0217(3)
_cell_length_c 13.7694(3)
_cell_measurement_reflns_used 9984
_cell_measurement_temperature 100(2)
_cell_measurement_theta_max 69.33
_cell_measurement_theta_min 3.68
_cell_volume 1561.89(6)
_computing_cell_refinement 'Bruker SAINT'
_computing_data_collection 'Bruker APEX2'
_computing_data_reduction 'Bruker SAINT'
_computing_molecular_graphics 'Bruker SHELXTL'
_computing_publication_material 'Bruker SHELXTL'
_computing_structure_refinement 'SHELXL-97 (Sheldrick, 2008)'
_computing_structure_solution 'SHELXS-97 (Sheldrick, 2008)'
_diffrn_ambient_temperature 100(2)
_diffrn_measured_fraction_theta_full 0.924
_diffrn_measured_fraction_theta_max 0.924
_diffrn_measurement_device_type 'Bruker APEX-II CCD'
_diffrn_measurement_method '\f and \w scans'
_diffrn_radiation_monochromator graphite
_diffrn_radiation_source 'fine-focus sealed tube'
_diffrn_radiation_type CuK\a
_diffrn_radiation_wavelength 1.54178
_diffrn_reflns_av_R_equivalents 0.0519
_diffrn_reflns_av_sigmaI/netI 0.0443
_diffrn_reflns_limit_h_max 11
_diffrn_reflns_limit_h_min -11
_diffrn_reflns_limit_k_max 14
_diffrn_reflns_limit_k_min -14
_diffrn_reflns_limit_l_max 16
_diffrn_reflns_limit_l_min -16
_diffrn_reflns_number 12341
_diffrn_reflns_theta_full 69.32
_diffrn_reflns_theta_max 69.32
_diffrn_reflns_theta_min 4.69
_exptl_absorpt_coefficient_mu 1.040
_exptl_absorpt_correction_T_max 0.9214
_exptl_absorpt_correction_T_min 0.6995
_exptl_absorpt_correction_type multi-scan
_exptl_absorpt_process_details sadabs
_exptl_crystal_colour colourless
_exptl_crystal_density_diffrn 1.541
_exptl_crystal_density_method 'not measured'
_exptl_crystal_description block
_exptl_crystal_F_000 760
_exptl_crystal_size_max 0.37
_exptl_crystal_size_mid 0.26
_exptl_crystal_size_min 0.08
_refine_diff_density_max 0.715
_refine_diff_density_min -0.663
_refine_diff_density_rms 0.174
_refine_ls_extinction_coef 0.007(2)
_refine_ls_extinction_expression Fc^*^=kFc[1+0.001xFc^2^\l^3^/sin(2\q)]^-1/4^
_refine_ls_extinction_method SHELXL
_refine_ls_goodness_of_fit_ref 1.407
_refine_ls_hydrogen_treatment constr
_refine_ls_matrix_type full
_refine_ls_number_parameters 241
_refine_ls_number_reflns 2708
_refine_ls_number_restraints 0
_refine_ls_restrained_S_all 1.407
_refine_ls_R_factor_all 0.0893
_refine_ls_R_factor_gt 0.0875
_refine_ls_shift/su_max 0.000
_refine_ls_shift/su_mean 0.000
_refine_ls_structure_factor_coef Fsqd
_refine_ls_weighting_details 'calc w=1/[\s^2^(Fo^2^)+(0.2000P)^2^+0.0000P] where P=(Fo^2^+2Fc^2^)/3'
_refine_ls_weighting_scheme calc
_refine_ls_wR_factor_gt 0.2746
_refine_ls_wR_factor_ref 0.2835
_reflns_number_gt 2580
_reflns_number_total 2708
_reflns_threshold_expression >2sigma(I)
_cod_data_source_file np8b00571_si_002.cif
_cod_data_source_block cu_stjw4_0m
_cod_depositor_comments
;
The following automatic conversions were performed:

data item '_symmetry_cell_setting' value 'Monoclinic' was changed to
'monoclinic' in accordance with the
/home/data/users/saulius/crontab/automatic-downloads/current/ACS/lib/dictionaries/cif_core.dic
dictionary named 'cif_core.dic' version 2.4.2 last updated on
2011-04-26.

Automatic conversion script
Id: cif_fix_values 6909 2019-04-08 15:41:33Z antanas 
;
_cod_original_sg_symbol_H-M 'P 21/c'
_cod_database_code 1552632

loop_
_symmetry_equiv_pos_as_xyz
'x, y, z'
'-x, y+1/2, -z+1/2'
'-x, -y, -z'
'x, -y-1/2, z-1/2'

loop_
_atom_site_label
_atom_site_type_symbol
_atom_site_fract_x
_atom_site_fract_y
_atom_site_fract_z
_atom_site_U_iso_or_equiv
_atom_site_adp_type
_atom_site_occupancy
_atom_site_symmetry_multiplicity
_atom_site_calc_flag
_atom_site_refinement_flags
O3 O 1.01349(16) 0.34987(12) 0.49635(10) 0.0216(5) Uani 1 1 d .
O9 O 0.63327(15) -0.10133(12) 0.02588(10) 0.0193(5) Uani 1 1 d .
O1 O 1.05624(14) 0.25018(11) 0.22641(9) 0.0159(5) Uani 1 1 d .
O10B O 1.04059(14) 0.06502(11) 0.24213(10) 0.0152(5) Uani 1 1 d .
O7 O 0.47171(16) -0.07440(14) 0.33673(11) 0.0229(5) Uani 1 1 d .
H7 H 0.4889 -0.0406 0.3904 0.034 Uiso 1 1 calc R
O5 O 0.83493(15) 0.10730(12) 0.44639(10) 0.0169(5) Uani 1 1 d .
O4 O 1.12484(16) 0.14848(12) 0.53120(9) 0.0184(5) Uani 1 1 d .
H4 H 1.1090 0.2021 0.5674 0.028 Uiso 1 1 calc R
O6 O 0.62011(17) 0.05454(12) 0.46626(11) 0.0224(5) Uani 1 1 d .
C3 C 0.9960(2) 0.28676(17) 0.42766(13) 0.0162(5) Uani 1 1 d .
C2 C 0.8956(2) 0.30996(17) 0.33631(13) 0.0172(6) Uani 1 1 d .
H2A H 0.9093 0.3877 0.3156 0.021 Uiso 1 1 calc R
H2B H 0.7972 0.3031 0.3516 0.021 Uiso 1 1 calc R
C1 C 0.9145(2) 0.23270(16) 0.25155(14) 0.0160(6) Uani 1 1 d .
C10B C 0.9189(2) 0.10501(16) 0.28239(14) 0.0154(6) Uani 1 1 d .
C10A C 0.7913(2) 0.03670(16) 0.24545(14) 0.0156(5) Uani 1 1 d .
C10 C 0.7704(2) -0.00432(16) 0.15127(14) 0.0172(6) Uani 1 1 d .
H10 H 0.8379 0.0092 0.1076 0.021 Uiso 1 1 calc R
C9 C 0.6471(2) -0.06664(16) 0.12087(14) 0.0166(6) Uani 1 1 d .
C12 C 0.5117(2) -0.16781(18) -0.00887(15) 0.0225(6) Uani 1 1 d .
H12A H 0.5130 -0.2363 0.0298 0.034 Uiso 1 1 calc R
H12B H 0.5138 -0.1866 -0.0779 0.034 Uiso 1 1 calc R
H12C H 0.4251 -0.1259 -0.0022 0.034 Uiso 1 1 calc R
C2' C 1.1398(2) 0.15516(16) 0.25949(14) 0.0154(6) Uani 1 1 d .
C6A C 0.6919(2) 0.01563(16) 0.31157(14) 0.0155(6) Uani 1 1 d .
C7 C 0.5710(2) -0.04850(17) 0.27944(15) 0.0179(6) Uani 1 1 d .
C8 C 0.5495(2) -0.08898(17) 0.18411(15) 0.0190(6) Uani 1 1 d .
H8 H 0.4676 -0.1320 0.1625 0.023 Uiso 1 1 calc R
C6 C 0.7110(2) 0.05755(16) 0.41203(14) 0.0160(6) Uani 1 1 d .
C4A C 0.9551(2) 0.08900(16) 0.39361(14) 0.0150(6) Uani 1 1 d .
H4A H 0.9919 0.0119 0.4071 0.018 Uiso 1 1 calc R
C4 C 1.0686(2) 0.17252(16) 0.43357(13) 0.0147(6) Uani 1 1 d .
C3' C 1.1893(2) 0.16401(17) 0.36959(13) 0.0167(6) Uani 1 1 d .
H3'1 H 1.2507 0.2304 0.3816 0.020 Uiso 1 1 calc R
H3'2 H 1.2477 0.0979 0.3904 0.020 Uiso 1 1 calc R
C1' C 1.2585(2) 0.13951(18) 0.19903(14) 0.0191(6) Uani 1 1 d .
H1'1 H 1.2193 0.1258 0.1307 0.029 Uiso 1 1 calc R
H1'2 H 1.3166 0.0758 0.2241 0.029 Uiso 1 1 calc R
H1'3 H 1.3174 0.2067 0.2028 0.029 Uiso 1 1 calc R
C11 C 0.8105(2) 0.26113(17) 0.16205(14) 0.0175(6) Uani 1 1 d .
H11A H 0.8269 0.3376 0.1417 0.026 Uiso 1 1 calc R
H11B H 0.7135 0.2542 0.1780 0.026 Uiso 1 1 calc R
H11C H 0.8239 0.2099 0.1087 0.026 Uiso 1 1 calc R

loop_
_atom_site_aniso_label
_atom_site_aniso_U_11
_atom_site_aniso_U_22
_atom_site_aniso_U_33
_atom_site_aniso_U_23
_atom_site_aniso_U_13
_atom_site_aniso_U_12
O3 0.0301(9) 0.0169(9) 0.0158(8) -0.0039(5) -0.0045(6) -0.0010(6)
O9 0.0226(9) 0.0203(9) 0.0123(8) -0.0050(5) -0.0070(6) -0.0033(6)
O1 0.0169(8) 0.0138(8) 0.0147(8) 0.0032(5) -0.0060(6) 0.0011(5)
O10B 0.0161(8) 0.0129(8) 0.0146(8) -0.0029(5) -0.0054(6) -0.0014(5)
O7 0.0239(9) 0.0265(9) 0.0169(8) -0.0011(6) -0.0030(7) -0.0065(6)
O5 0.0216(9) 0.0157(8) 0.0118(8) -0.0025(5) -0.0041(6) -0.0032(6)
O4 0.0270(9) 0.0143(9) 0.0103(8) 0.0003(5) -0.0103(6) -0.0014(5)
O6 0.0255(9) 0.0242(9) 0.0161(8) -0.0022(6) -0.0020(6) -0.0026(6)
C3 0.0214(10) 0.0125(10) 0.0132(10) 0.0009(7) -0.0030(8) -0.0026(8)
C2 0.0226(11) 0.0124(10) 0.0148(11) 0.0021(7) -0.0048(8) 0.0019(7)
C1 0.0186(10) 0.0109(10) 0.0159(10) 0.0032(7) -0.0076(8) 0.0004(7)
C10B 0.0198(11) 0.0106(10) 0.0134(10) 0.0004(7) -0.0067(8) 0.0017(8)
C10A 0.0197(10) 0.0101(10) 0.0140(10) 0.0027(7) -0.0094(7) 0.0006(7)
C10 0.0206(11) 0.0134(11) 0.0152(10) 0.0003(7) -0.0062(8) 0.0010(8)
C9 0.0213(11) 0.0124(10) 0.0132(10) -0.0006(7) -0.0090(8) 0.0041(8)
C12 0.0239(11) 0.0232(12) 0.0172(10) -0.0043(8) -0.0094(8) -0.0054(9)
C2' 0.0183(10) 0.0116(10) 0.0144(11) 0.0014(7) -0.0052(8) -0.0016(7)
C6A 0.0197(11) 0.0124(10) 0.0121(10) 0.0007(8) -0.0072(8) 0.0011(8)
C7 0.0185(11) 0.0162(11) 0.0174(10) 0.0024(8) -0.0035(8) 0.0000(8)
C8 0.0213(11) 0.0148(11) 0.0178(11) -0.0010(8) -0.0088(8) -0.0010(8)
C6 0.0189(11) 0.0125(10) 0.0152(10) 0.0023(7) -0.0027(8) -0.0005(7)
C4A 0.0208(11) 0.0127(10) 0.0097(10) 0.0000(7) -0.0051(8) -0.0003(7)
C4 0.0194(10) 0.0134(11) 0.0089(10) 0.0022(7) -0.0075(8) -0.0005(8)
C3' 0.0206(11) 0.0148(11) 0.0118(10) 0.0002(7) -0.0087(8) -0.0017(7)
C1' 0.0218(11) 0.0180(10) 0.0154(10) -0.0004(8) -0.0053(8) -0.0004(8)
C11 0.0209(11) 0.0155(10) 0.0136(10) 0.0028(7) -0.0076(8) 0.0010(7)

loop_
_atom_type_symbol
_atom_type_description
_atom_type_scat_dispersion_real
_atom_type_scat_dispersion_imag
_atom_type_scat_source
C C 0.0181 0.0091 'International Tables Vol C Tables 4.2.6.8 and 6.1.1.4'
H H 0.0000 0.0000 'International Tables Vol C Tables 4.2.6.8 and 6.1.1.4'
O O 0.0492 0.0322 'International Tables Vol C Tables 4.2.6.8 and 6.1.1.4'

loop_
_geom_angle_atom_site_label_1
_geom_angle_atom_site_label_2
_geom_angle_atom_site_label_3
_geom_angle
C9 O9 C12 117.55(16)
C2' O1 C1 107.66(14)
C10B O10B C2' 103.27(14)
C7 O7 H7 109.5
C6 O5 C4A 117.83(15)
C4 O4 H4 109.5
O3 C3 C2 123.14(18)
O3 C3 C4 120.39(17)
C2 C3 C4 116.29(16)
C3 C2 C1 113.75(16)
C3 C2 H2A 108.8
C1 C2 H2A 108.8
C3 C2 H2B 108.8
C1 C2 H2B 108.8
H2A C2 H2B 107.7
O1 C1 C11 107.59(15)
O1 C1 C2 107.56(16)
C11 C1 C2 110.86(17)
O1 C1 C10B 102.17(14)
C11 C1 C10B 115.20(17)
C2 C1 C10B 112.70(16)
O10B C10B C10A 110.20(16)
O10B C10B C4A 104.87(15)
C10A C10B C4A 109.61(17)
O10B C10B C1 102.41(16)
C10A C10B C1 116.50(16)
C4A C10B C1 112.40(16)
C10 C10A C6A 120.92(18)
C10 C10A C10B 121.79(18)
C6A C10A C10B 117.29(18)
C10A C10 C9 118.85(18)
C10A C10 H10 120.6
C9 C10 H10 120.6
O9 C9 C8 123.90(18)
O9 C9 C10 114.83(18)
C8 C9 C10 121.27(18)
O9 C12 H12A 109.5
O9 C12 H12B 109.5
H12A C12 H12B 109.5
O9 C12 H12C 109.5
H12A C12 H12C 109.5
H12B C12 H12C 109.5
O1 C2' O10B 102.91(15)
O1 C2' C1' 110.52(15)
O10B C2' C1' 109.83(15)
O1 C2' C3' 110.24(16)
O10B C2' C3' 109.15(16)
C1' C2' C3' 113.63(17)
C7 C6A C10A 118.84(17)
C7 C6A C6 118.79(19)
C10A C6A C6 122.37(18)
O7 C7 C8 116.41(18)
O7 C7 C6A 123.44(18)
C8 C7 C6A 120.15(19)
C9 C8 C7 119.96(19)
C9 C8 H8 120.0
C7 C8 H8 120.0
O6 C6 O5 117.18(18)
O6 C6 C6A 124.17(18)
O5 C6 C6A 118.59(18)
O5 C4A C4 106.70(15)
O5 C4A C10B 113.07(16)
C4 C4A C10B 109.46(16)
O5 C4A H4A 109.2
C4 C4A H4A 109.2
C10B C4A H4A 109.2
O4 C4 C4A 111.85(16)
O4 C4 C3 110.25(15)
C4A C4 C3 106.11(15)
O4 C4 C3' 108.23(16)
C4A C4 C3' 107.25(15)
C3 C4 C3' 113.17(15)
C2' C3' C4 114.48(16)
C2' C3' H3'1 108.6
C4 C3' H3'1 108.6
C2' C3' H3'2 108.6
C4 C3' H3'2 108.6
H3'1 C3' H3'2 107.6
C2' C1' H1'1 109.5
C2' C1' H1'2 109.5
H1'1 C1' H1'2 109.5
C2' C1' H1'3 109.5
H1'1 C1' H1'3 109.5
H1'2 C1' H1'3 109.5
C1 C11 H11A 109.5
C1 C11 H11B 109.5
H11A C11 H11B 109.5
C1 C11 H11C 109.5
H11A C11 H11C 109.5
H11B C11 H11C 109.5

loop_
_geom_bond_atom_site_label_1
_geom_bond_atom_site_label_2
_geom_bond_distance
O3 C3 1.207(2)
O9 C9 1.363(2)
O9 C12 1.436(2)
O1 C2' 1.432(2)
O1 C1 1.451(2)
O10B C10B 1.431(2)
O10B C2' 1.436(2)
O7 C7 1.344(2)
O7 H7 0.8400
O5 C6 1.352(2)
O5 C4A 1.449(2)
O4 C4 1.411(2)
O4 H4 0.8400
O6 C6 1.215(3)
C3 C2 1.503(2)
C3 C4 1.535(3)
C2 C1 1.521(3)
C2 H2A 0.9900
C2 H2B 0.9900
C1 C11 1.516(2)
C1 C10B 1.592(3)
C10B C10A 1.499(3)
C10B C4A 1.537(3)
C10A C10 1.377(3)
C10A C6A 1.418(3)
C10 C9 1.409(3)
C10 H10 0.9500
C9 C8 1.380(3)
C12 H12A 0.9800
C12 H12B 0.9800
C12 H12C 0.9800
C2' C1' 1.501(3)
C2' C3' 1.531(2)
C6A C7 1.408(3)
C6A C6 1.461(3)
C7 C8 1.390(3)
C8 H8 0.9500
C4A C4 1.524(3)
C4A H4A 1.0000
C4 C3' 1.540(3)
C3' H3'1 0.9900
C3' H3'2 0.9900
C1' H1'1 0.9800
C1' H1'2 0.9800
C1' H1'3 0.9800
C11 H11A 0.9800
C11 H11B 0.9800
C11 H11C 0.9800

loop_
_geom_hbond_atom_site_label_D
_geom_hbond_atom_site_label_H
_geom_hbond_atom_site_label_A
_geom_hbond_distance_DH
_geom_hbond_distance_HA
_geom_hbond_distance_DA
_geom_hbond_angle_DHA
_geom_hbond_site_symmetry_A
O7 H7 O6 0.84 1.90 2.631(2) 144.3 .
O7 H7 O6 0.84 2.35 2.966(2) 130.3 3_656
O4 H4 O3 0.84 2.17 2.661(2) 117.2 .
O4 H4 O1 0.84 2.38 3.0973(19) 143.8 4_566

loop_
_geom_torsion_atom_site_label_1
_geom_torsion_atom_site_label_2
_geom_torsion_atom_site_label_3
_geom_torsion_atom_site_label_4
_geom_torsion
O3 C3 C2 C1 167.14(18)
C4 C3 C2 C1 -17.6(2)
C2' O1 C1 C11 -133.35(15)
C2' O1 C1 C2 107.17(16)
C2' O1 C1 C10B -11.66(17)
C3 C2 C1 O1 -62.4(2)
C3 C2 C1 C11 -179.77(15)
C3 C2 C1 C10B 49.4(2)
C2' O10B C10B C10A 163.59(15)
C2' O10B C10B C4A -78.52(17)
C2' O10B C10B C1 39.00(17)
O1 C1 C10B O10B -16.85(17)
C11 C1 C10B O10B 99.45(18)
C2 C1 C10B O10B -131.99(17)
O1 C1 C10B C10A -137.17(17)
C11 C1 C10B C10A -20.9(3)
C2 C1 C10B C10A 107.7(2)
O1 C1 C10B C4A 95.16(18)
C11 C1 C10B C4A -148.54(18)
C2 C1 C10B C4A -20.0(2)
O10B C10B C10A C10 -36.4(2)
C4A C10B C10A C10 -151.31(18)
C1 C10B C10A C10 79.7(2)
O10B C10B C10A C6A 143.62(17)
C4A C10B C10A C6A 28.7(2)
C1 C10B C10A C6A -100.3(2)
C6A C10A C10 C9 0.9(3)
C10B C10A C10 C9 -179.11(17)
C12 O9 C9 C8 -1.9(3)
C12 O9 C9 C10 178.37(17)
C10A C10 C9 O9 178.31(16)
C10A C10 C9 C8 -1.4(3)
C1 O1 C2' O10B 36.31(17)
C1 O1 C2' C1' 153.54(15)
C1 O1 C2' C3' -80.00(18)
C10B O10B C2' O1 -47.58(16)
C10B O10B C2' C1' -165.29(14)
C10B O10B C2' C3' 69.51(18)
C10 C10A C6A C7 0.2(3)
C10B C10A C6A C7 -179.84(16)
C10 C10A C6A C6 179.82(17)
C10B C10A C6A C6 -0.2(3)
C10A C6A C7 O7 179.06(18)
C6 C6A C7 O7 -0.6(3)
C10A C6A C7 C8 -0.7(3)
C6 C6A C7 C8 179.59(18)
O9 C9 C8 C7 -178.85(17)
C10 C9 C8 C7 0.9(3)
O7 C7 C8 C9 -179.58(18)
C6A C7 C8 C9 0.2(3)
C4A O5 C6 O6 165.61(16)
C4A O5 C6 C6A -17.1(2)
C7 C6A C6 O6 -10.9(3)
C10A C6A C6 O6 169.45(18)
C7 C6A C6 O5 172.03(16)
C10A C6A C6 O5 -7.6(3)
C6 O5 C4A C4 168.06(15)
C6 O5 C4A C10B 47.7(2)
O10B C10B C4A O5 -170.14(13)
C10A C10B C4A O5 -51.9(2)
C1 C10B C4A O5 79.4(2)
O10B C10B C4A C4 71.06(19)
C10A C10B C4A C4 -170.66(16)
C1 C10B C4A C4 -39.4(2)
O5 C4A C4 O4 68.37(19)
C10B C4A C4 O4 -168.95(16)
O5 C4A C4 C3 -51.88(18)
C10B C4A C4 C3 70.80(19)
O5 C4A C4 C3' -173.11(13)
C10B C4A C4 C3' -50.4(2)
O3 C3 C4 O4 12.7(3)
C2 C3 C4 O4 -162.69(16)
O3 C3 C4 C4A 133.96(18)
C2 C3 C4 C4A -41.4(2)
O3 C3 C4 C3' -108.7(2)
C2 C3 C4 C3' 75.9(2)
O1 C2' C3' C4 59.0(2)
O10B C2' C3' C4 -53.3(2)
C1' C2' C3' C4 -176.25(16)
O4 C4 C3' C2' 163.58(16)
C4A C4 C3' C2' 42.7(2)
C3 C4 C3' C2' -73.9(2)
